data_2231863
loop_
_publ_author_name
'Abdel-Aziz, Hatem A.'
'Ng, Seik Weng'
'Tiekink, Edward R. T.'

_publ_section_title
;
 2-(1<i>H</i>-1,3-Benzodiazol-2-ylsulfanyl)-1-(4-chlorophenyl)ethanone
;
_journal_coeditor_code EZ2258
_journal_issue 10
_journal_name_full 'Acta Crystallographica Section E'
_journal_page_first o2639
_journal_paper_doi 10.1107/S160053681103666X
_journal_volume 67
_journal_year 2011
_chemical_formula_iupac 'C15 H11 Cl N2 O S'
_chemical_formula_moiety 'C15 H11 Cl N2 O S'
_chemical_formula_sum 'C15 H11 Cl N2 O S'
_chemical_formula_weight 302.77
_chemical_name_systematic
;
2-(1<i>H</i>-1,3-Benzodiazol-2-ylsulfanyl)-1-(4-chlorophenyl)ethanone
;
_space_group_IT_number 15
_symmetry_cell_setting monoclinic
_symmetry_space_group_name_Hall '-C 2yc'
_symmetry_space_group_name_H-M 'C 1 2/c 1'
_atom_sites_solution_hydrogens geom
_atom_sites_solution_primary direct
_atom_sites_solution_secondary difmap
_audit_creation_method SHELXL-97
_cell_angle_alpha 90.00
_cell_angle_beta 93.0870(10)
_cell_angle_gamma 90.00
_cell_formula_units_Z 8
_cell_length_a 27.3765(4)
_cell_length_b 9.2784(2)
_cell_length_c 10.3630(2)
_cell_measurement_reflns_used 3792
_cell_measurement_temperature 100(2)
_cell_measurement_theta_max 74.0659
_cell_measurement_theta_min 3.2306
_cell_volume 2628.49(9)
_computing_cell_refinement 'CrysAlis PRO  (Agilent, 2010)'
_computing_data_collection 'CrysAlis PRO  (Agilent, 2010)'
_computing_data_reduction 'CrysAlis PRO  (Agilent, 2010)'
_computing_molecular_graphics 'ORTEP-3 (Farrugia, 1997) and DIAMOND (Brandenburg, 2006)'
_computing_publication_material 'publCIF (Westrip, 2010)'
_computing_structure_refinement 'SHELXL97 (Sheldrick, 2008)'
_computing_structure_solution 'SHELXS97 (Sheldrick, 2008)'
_diffrn_ambient_temperature 100(2)
_diffrn_detector_area_resol_mean 10.4041
_diffrn_measured_fraction_theta_full 0.975
_diffrn_measured_fraction_theta_max 0.975
_diffrn_measurement_device_type 'Agilent SuperNova Dual diffractometer with Atlas detector'
_diffrn_measurement_method '\w scan'
_diffrn_radiation_monochromator mirror
_diffrn_radiation_source 'SuperNova (Cu) X-ray Source'
_diffrn_radiation_type 'Cu K\a'
_diffrn_radiation_wavelength 1.5418
_diffrn_reflns_av_R_equivalents 0.0162
_diffrn_reflns_av_sigmaI/netI 0.0189
_diffrn_reflns_limit_h_max 34
_diffrn_reflns_limit_h_min -32
_diffrn_reflns_limit_k_max 10
_diffrn_reflns_limit_k_min -11
_diffrn_reflns_limit_l_max 12
_diffrn_reflns_limit_l_min -9
_diffrn_reflns_number 5171
_diffrn_reflns_theta_full 74.23
_diffrn_reflns_theta_max 74.23
_diffrn_reflns_theta_min 3.23
_diffrn_standards_decay_% 0
_diffrn_standards_interval_count 0
_diffrn_standards_interval_time 0
_diffrn_standards_number 0
_exptl_absorpt_coefficient_mu 4.022
_exptl_absorpt_correction_T_max 1.000
_exptl_absorpt_correction_T_min 0.710
_exptl_absorpt_correction_type multi-scan
_exptl_absorpt_process_details '(CrysAlis PRO; Agilent, 2010)'
_exptl_crystal_colour light-brown
_exptl_crystal_density_diffrn 1.530
_exptl_crystal_density_method 'not measured'
_exptl_crystal_description block
_exptl_crystal_F_000 1248
_exptl_crystal_size_max 0.40
_exptl_crystal_size_mid 0.30
_exptl_crystal_size_min 0.20
_refine_diff_density_max 0.300
_refine_diff_density_min -0.403
_refine_ls_extinction_method none
_refine_ls_goodness_of_fit_ref 1.072
_refine_ls_hydrogen_treatment mixed
_refine_ls_matrix_type full
_refine_ls_number_parameters 185
_refine_ls_number_reflns 2613
_refine_ls_number_restraints 0
_refine_ls_restrained_S_all 1.072
_refine_ls_R_factor_all 0.0307
_refine_ls_R_factor_gt 0.0294
_refine_ls_shift/su_max 0.001
_refine_ls_shift/su_mean 0.000
_refine_ls_structure_factor_coef Fsqd
_refine_ls_weighting_details 'calc w=1/[\s^2^(Fo^2^)+(0.0442P)^2^+2.8814P] where P=(Fo^2^+2Fc^2^)/3'
_refine_ls_weighting_scheme calc
_refine_ls_wR_factor_gt 0.0783
_refine_ls_wR_factor_ref 0.0791
_reflns_number_gt 2489
_reflns_number_total 2613
_reflns_threshold_expression I>2\s(I)
_cod_data_source_file ez2258.cif
_cod_data_source_block I
_cod_original_sg_symbol_Hall '-C 2yc '
_cod_original_sg_symbol_H-M 'C 2/c'
_cod_database_code 2231863
_cod_database_fobs_code 2231863

loop_
_symmetry_equiv_pos_as_xyz
'x, y, z'
'-x, y, -z+1/2'
'x+1/2, y+1/2, z'
'-x+1/2, y+1/2, -z+1/2'
'-x, -y, -z'
'x, -y, z-1/2'
'-x+1/2, -y+1/2, -z'
'x+1/2, -y+1/2, z-1/2'

loop_
_atom_site_type_symbol
_atom_site_label
_atom_site_fract_x
_atom_site_fract_y
_atom_site_fract_z
_atom_site_U_iso_or_equiv
_atom_site_adp_type
_atom_site_calc_flag
_atom_site_refinement_flags
_atom_site_occupancy
_atom_site_symmetry_multiplicity
Cl Cl1 0.282969(13) 0.21419(4) 0.22654(4) 0.01886(12) Uani d . 1 1
S S1 0.059988(12) -0.01719(4) 0.74205(3) 0.01091(11) Uani d . 1 1
O O1 0.07341(4) 0.18383(12) 0.52818(10) 0.0138(2) Uani d . 1 1
N N1 0.10732(4) 0.20841(14) 0.86384(12) 0.0121(3) Uani d . 1 1
N N2 0.03011(4) 0.17240(14) 0.92176(12) 0.0118(3) Uani d . 1 1
H H2 -0.0005(8) 0.142(2) 0.9163(19) 0.026(5) Uiso d . 1 1
C C1 0.09605(5) 0.30740(16) 0.95916(13) 0.0111(3) Uani d . 1 1
C C2 0.12521(5) 0.41479(17) 1.01856(14) 0.0147(3) Uani d . 1 1
H H2A 0.1576 0.4315 0.9937 0.018 Uiso calc R 1 1
C C3 0.10522(6) 0.49602(17) 1.11487(15) 0.0156(3) Uani d . 1 1
H H3 0.1244 0.5692 1.1570 0.019 Uiso calc R 1 1
C C4 0.05726(6) 0.47245(17) 1.15152(15) 0.0159(3) Uani d . 1 1
H H4 0.0448 0.5299 1.2181 0.019 Uiso calc R 1 1
C C5 0.02753(5) 0.36737(17) 1.09304(14) 0.0141(3) Uani d . 1 1
H H5 -0.0050 0.3517 1.1173 0.017 Uiso calc R 1 1
C C6 0.04807(5) 0.28607(15) 0.99671(13) 0.0109(3) Uani d . 1 1
C C7 0.06706(5) 0.13180(16) 0.84568(13) 0.0106(3) Uani d . 1 1
C C8 0.11504(5) 0.00291(16) 0.65706(14) 0.0115(3) Uani d . 1 1
H H8A 0.1421 0.0295 0.7196 0.014 Uiso calc R 1 1
H H8B 0.1233 -0.0909 0.6184 0.014 Uiso calc R 1 1
C C9 0.11099(5) 0.11594(15) 0.55116(13) 0.0109(3) Uani d . 1 1
C C10 0.15473(5) 0.13996(16) 0.47401(13) 0.0109(3) Uani d . 1 1
C C11 0.19656(5) 0.05349(17) 0.48894(14) 0.0142(3) Uani d . 1 1
H H11 0.1980 -0.0211 0.5518 0.017 Uiso calc R 1 1
C C12 0.23593(5) 0.07600(17) 0.41252(15) 0.0153(3) Uani d . 1 1
H H12 0.2642 0.0168 0.4222 0.018 Uiso calc R 1 1
C C13 0.23353(5) 0.18575(17) 0.32202(14) 0.0133(3) Uani d . 1 1
C C14 0.19256(5) 0.27407(16) 0.30626(14) 0.0145(3) Uani d . 1 1
H H14 0.1916 0.3498 0.2445 0.017 Uiso calc R 1 1
C C15 0.15315(5) 0.25001(17) 0.38202(14) 0.0129(3) Uani d . 1 1
H H15 0.1248 0.3089 0.3713 0.015 Uiso calc R 1 1

loop_
_atom_site_aniso_label
_atom_site_aniso_U_11
_atom_site_aniso_U_22
_atom_site_aniso_U_33
_atom_site_aniso_U_12
_atom_site_aniso_U_13
_atom_site_aniso_U_23
Cl1 0.01085(18) 0.0243(2) 0.0221(2) 0.00010(14) 0.00726(14) 0.00128(14)
S1 0.00850(18) 0.01265(19) 0.01167(18) -0.00049(12) 0.00121(12) -0.00085(12)
O1 0.0078(5) 0.0169(5) 0.0168(5) 0.0032(4) 0.0010(4) 0.0014(4)
N1 0.0084(6) 0.0141(6) 0.0138(6) 0.0000(5) 0.0005(4) 0.0004(5)
N2 0.0071(6) 0.0149(6) 0.0134(6) -0.0017(5) 0.0011(4) -0.0022(5)
C1 0.0088(6) 0.0125(7) 0.0120(6) 0.0005(5) -0.0011(5) 0.0026(5)
C2 0.0099(6) 0.0154(7) 0.0184(7) -0.0025(6) -0.0017(5) 0.0021(6)
C3 0.0151(7) 0.0125(7) 0.0185(7) -0.0023(6) -0.0054(6) 0.0001(6)
C4 0.0176(7) 0.0147(7) 0.0152(7) 0.0019(6) -0.0008(6) -0.0019(6)
C5 0.0113(7) 0.0162(7) 0.0150(7) 0.0004(6) 0.0018(5) -0.0008(6)
C6 0.0096(6) 0.0110(7) 0.0118(6) -0.0004(5) -0.0019(5) 0.0009(5)
C7 0.0084(6) 0.0131(7) 0.0101(6) 0.0009(5) -0.0004(5) 0.0018(5)
C8 0.0080(6) 0.0146(7) 0.0120(6) 0.0016(5) 0.0017(5) -0.0004(5)
C9 0.0097(7) 0.0111(7) 0.0118(6) 0.0001(5) -0.0006(5) -0.0038(5)
C10 0.0076(6) 0.0130(7) 0.0122(6) -0.0005(5) -0.0007(5) -0.0032(5)
C11 0.0112(7) 0.0156(7) 0.0158(7) 0.0026(6) 0.0007(5) 0.0016(6)
C12 0.0090(7) 0.0173(8) 0.0195(7) 0.0037(6) 0.0004(5) -0.0002(6)
C13 0.0081(6) 0.0176(7) 0.0143(7) -0.0025(6) 0.0025(5) -0.0037(6)
C14 0.0123(7) 0.0143(7) 0.0168(7) -0.0006(6) 0.0000(6) 0.0013(6)
C15 0.0086(6) 0.0138(7) 0.0162(7) 0.0018(6) -0.0012(5) -0.0008(6)

loop_
_atom_type_symbol
_atom_type_description
_atom_type_scat_dispersion_real
_atom_type_scat_dispersion_imag
_atom_type_scat_source
C C 0.0181 0.0091 'International Tables Vol C Tables 4.2.6.8 and 6.1.1.4'
H H 0.0000 0.0000 'International Tables Vol C Tables 4.2.6.8 and 6.1.1.4'
N N 0.0311 0.0180 'International Tables Vol C Tables 4.2.6.8 and 6.1.1.4'
O O 0.0492 0.0322 'International Tables Vol C Tables 4.2.6.8 and 6.1.1.4'
S S 0.3331 0.5567 'International Tables Vol C Tables 4.2.6.8 and 6.1.1.4'
Cl Cl 0.3639 0.7018 'International Tables Vol C Tables 4.2.6.8 and 6.1.1.4'

loop_
_geom_angle_atom_site_label_1
_geom_angle_atom_site_label_2
_geom_angle_atom_site_label_3
_geom_angle
C7 S1 C8 98.65(7)
C7 N1 C1 103.95(12)
C7 N2 C6 106.36(12)
C7 N2 H2 127.0(14)
C6 N2 H2 126.0(14)
N1 C1 C2 129.61(13)
N1 C1 C6 110.45(12)
C2 C1 C6 119.92(13)
C3 C2 C1 117.78(14)
C3 C2 H2A 121.1
C1 C2 H2A 121.1
C2 C3 C4 121.42(14)
C2 C3 H3 119.3
C4 C3 H3 119.3
C5 C4 C3 121.76(14)
C5 C4 H4 119.1
C3 C4 H4 119.1
C4 C5 C6 116.30(13)
C4 C5 H5 121.8
C6 C5 H5 121.8
N2 C6 C5 132.02(14)
N2 C6 C1 105.14(12)
C5 C6 C1 122.81(14)
N1 C7 N2 114.09(13)
N1 C7 S1 125.23(11)
N2 C7 S1 120.58(11)
C9 C8 S1 113.32(10)
C9 C8 H8A 108.9
S1 C8 H8A 108.9
C9 C8 H8B 108.9
S1 C8 H8B 108.9
H8A C8 H8B 107.7
O1 C9 C10 120.76(13)
O1 C9 C8 121.77(13)
C10 C9 C8 117.46(12)
C15 C10 C11 119.33(13)
C15 C10 C9 118.61(13)
C11 C10 C9 122.04(13)
C12 C11 C10 120.44(14)
C12 C11 H11 119.8
C10 C11 H11 119.8
C11 C12 C13 119.20(14)
C11 C12 H12 120.4
C13 C12 H12 120.4
C12 C13 C14 121.44(14)
C12 C13 Cl1 119.16(11)
C14 C13 Cl1 119.40(12)
C15 C14 C13 119.06(14)
C15 C14 H14 120.5
C13 C14 H14 120.5
C14 C15 C10 120.53(13)
C14 C15 H15 119.7
C10 C15 H15 119.7

loop_
_geom_bond_atom_site_label_1
_geom_bond_atom_site_label_2
_geom_bond_distance
Cl1 C13 1.7392(15)
S1 C7 1.7548(15)
S1 C8 1.7958(14)
O1 C9 1.2187(17)
N1 C7 1.3165(19)
N1 C1 1.3955(19)
N2 C7 1.3685(18)
N2 C6 1.3843(19)
N2 H2 0.88(2)
C1 C2 1.399(2)
C1 C6 1.404(2)
C2 C3 1.386(2)
C2 H2A 0.9500
C3 C4 1.403(2)
C3 H3 0.9500
C4 C5 1.388(2)
C4 H4 0.9500
C5 C6 1.394(2)
C5 H5 0.9500
C8 C9 1.518(2)
C8 H8A 0.9900
C8 H8B 0.9900
C9 C10 1.4920(19)
C10 C15 1.396(2)
C10 C11 1.400(2)
C11 C12 1.387(2)
C11 H11 0.9500
C12 C13 1.384(2)
C12 H12 0.9500
C13 C14 1.392(2)
C14 C15 1.386(2)
C14 H14 0.9500
C15 H15 0.9500

loop_
_geom_hbond_atom_site_label_D
_geom_hbond_atom_site_label_H
_geom_hbond_atom_site_label_A
_geom_hbond_site_symmetry_A
_geom_hbond_distance_DH
_geom_hbond_distance_HA
_geom_hbond_distance_DA
_geom_hbond_angle_DHA
N2 H2 O1 2_556 0.88(2) 2.14(2) 2.9104(16) 144.9(19)
N2 H2 S1 2_556 0.88(2) 2.69(2) 3.4073(12) 139.1(16)
C8 H8a Cg1 6_556 0.99 2.89 3.5678(15) 126
C8 H8b Cg2 4_555 0.99 2.76 3.4204(16) 125

loop_
_geom_torsion_atom_site_label_1
_geom_torsion_atom_site_label_2
_geom_torsion_atom_site_label_3
_geom_torsion_atom_site_label_4
_geom_torsion
C7 N1 C1 C2 178.86(15)
C7 N1 C1 C6 0.28(15)
N1 C1 C2 C3 -177.76(14)
C6 C1 C2 C3 0.7(2)
C1 C2 C3 C4 -0.4(2)
C2 C3 C4 C5 -0.2(2)
C3 C4 C5 C6 0.4(2)
C7 N2 C6 C5 -178.12(15)
C7 N2 C6 C1 0.27(15)
C4 C5 C6 N2 178.08(15)
C4 C5 C6 C1 -0.1(2)
N1 C1 C6 N2 -0.35(16)
C2 C1 C6 N2 -179.09(13)
N1 C1 C6 C5 178.23(13)
C2 C1 C6 C5 -0.5(2)
C1 N1 C7 N2 -0.10(16)
C1 N1 C7 S1 -176.42(10)
C6 N2 C7 N1 -0.12(17)
C6 N2 C7 S1 176.39(10)
C8 S1 C7 N1 -11.63(14)
C8 S1 C7 N2 172.27(11)
C7 S1 C8 C9 -79.85(11)
S1 C8 C9 O1 -0.39(18)
S1 C8 C9 C10 -179.50(10)
O1 C9 C10 C15 5.2(2)
C8 C9 C10 C15 -175.68(13)
O1 C9 C10 C11 -173.18(14)
C8 C9 C10 C11 5.9(2)
C15 C10 C11 C12 -0.5(2)
C9 C10 C11 C12 177.87(13)
C10 C11 C12 C13 0.5(2)
C11 C12 C13 C14 0.1(2)
C11 C12 C13 Cl1 179.83(12)
C12 C13 C14 C15 -0.8(2)
Cl1 C13 C14 C15 179.50(11)
C13 C14 C15 C10 0.8(2)
C11 C10 C15 C14 -0.2(2)
C9 C10 C15 C14 -178.60(13)

loop_
_cod_related_entry_id
_cod_related_entry_database
_cod_related_entry_code
1 ChemSpider 510649
